data_7061562
loop_
_publ_author_name
'Mohan, Nithya'
'Vidhya, C. V.'
'Suni, V.'
'Mohamed Ameer, Jimna'
'Kasoju, Naresh'
'Mohanan, P. V.'
'Sreejith, S. S.'
'Prathapachandra Kurup, M. R.'

_publ_section_title
;
 Copper(ii) salen-based complexes as potential anticancer agents
;
_journal_issue 26
_journal_name_full 'New Journal of Chemistry'
_journal_page_first 12540
_journal_page_last 12550
_journal_paper_doi 10.1039/D2NJ02170F
_journal_volume 46
_journal_year 2022
_chemical_formula_sum 'C21 H24 Br2 Cu N2 O5'
_chemical_formula_weight 607.78
_space_group_crystal_system monoclinic
_space_group_IT_number 14
_space_group_name_Hall '-P 2ybc'
_space_group_name_H-M_alt 'P 1 21/c 1'
_atom_sites_solution_hydrogens mixed
_audit_creation_method SHELXL-2016/6
_audit_update_record
;
2022-01-16 deposited with the CCDC.	2022-05-27 downloaded from the CCDC.
;
_cell_angle_alpha 90
_cell_angle_beta 99.738(4)
_cell_angle_gamma 90
_cell_formula_units_Z 4
_cell_length_a 12.8088(10)
_cell_length_b 12.5718(9)
_cell_length_c 14.2153(10)
_cell_measurement_reflns_used 5665
_cell_measurement_temperature 296(2)
_cell_measurement_theta_max 28.411
_cell_measurement_theta_min 2.559
_cell_volume 2256.1(3)
_computing_cell_refinement 'APEX2/SAINT (Bruker, 2004)'
_computing_data_collection 'APEX2 (Bruker, 2004)'
_computing_data_reduction 'SAINT/XPREP (Bruker, 2004)'
_computing_molecular_graphics 'ORTEP3 (Farrugia, 1997)'
_computing_structure_refinement 'SHELXL-2016/6 (Sheldrick, 2016)'
_computing_structure_solution 'SHELXS-97 (Sheldrick, 1990)'
_diffrn_ambient_temperature 296(2)
_diffrn_measured_fraction_theta_full 0.999
_diffrn_measured_fraction_theta_max 0.988
_diffrn_measurement_device_type 'Bruker axs kappa apex2 CCD Diffractometer'
_diffrn_measurement_method '\w and \f scan'
_diffrn_radiation_type MoK\a
_diffrn_radiation_wavelength 0.71073
_diffrn_reflns_av_R_equivalents 0.0355
_diffrn_reflns_av_unetI/netI 0.0330
_diffrn_reflns_Laue_measured_fraction_full 0.999
_diffrn_reflns_Laue_measured_fraction_max 0.988
_diffrn_reflns_limit_h_max 17
_diffrn_reflns_limit_h_min -17
_diffrn_reflns_limit_k_max 16
_diffrn_reflns_limit_k_min -16
_diffrn_reflns_limit_l_max 18
_diffrn_reflns_limit_l_min -18
_diffrn_reflns_number 34915
_diffrn_reflns_point_group_measured_fraction_full 0.999
_diffrn_reflns_point_group_measured_fraction_max 0.988
_diffrn_reflns_theta_full 25.242
_diffrn_reflns_theta_max 28.411
_diffrn_reflns_theta_min 2.559
_diffrn_source 'fine-focus sealed tube'
_exptl_absorpt_coefficient_mu 4.546
_exptl_absorpt_correction_T_max 0.162
_exptl_absorpt_correction_T_min 0.118
_exptl_absorpt_correction_type multi-scan
_exptl_absorpt_process_details 'SADABS (Bruker, 2004)'
_exptl_crystal_colour Green
_exptl_crystal_density_diffrn 1.789
_exptl_crystal_description Block
_exptl_crystal_F_000 1212
_exptl_crystal_preparation 'Potential anticancer activity'
_exptl_crystal_recrystallization_method 'Re-crystallisation from solvent: DMSO'
_exptl_crystal_size_max 0.500
_exptl_crystal_size_mid 0.450
_exptl_crystal_size_min 0.400
_refine_diff_density_max 0.782
_refine_diff_density_min -0.656
_refine_diff_density_rms 0.090
_refine_ls_extinction_method none
_refine_ls_goodness_of_fit_ref 0.804
_refine_ls_hydrogen_treatment mixed
_refine_ls_matrix_type full
_refine_ls_number_parameters 288
_refine_ls_number_reflns 5598
_refine_ls_number_restraints 3
_refine_ls_restrained_S_all 0.804
_refine_ls_R_factor_all 0.0626
_refine_ls_R_factor_gt 0.0376
_refine_ls_shift/su_max 0.002
_refine_ls_shift/su_mean 0.000
_refine_ls_structure_factor_coef Fsqd
_refine_ls_weighting_details 'w=1/[\s^2^(Fo^2^)+(0.0962P)^2^+3.0772P] where P=(Fo^2^+2Fc^2^)/3'
_refine_ls_weighting_scheme calc
_refine_ls_wR_factor_gt 0.1061
_refine_ls_wR_factor_ref 0.1245
_reflns_Friedel_coverage 0.000
_reflns_number_gt 4120
_reflns_number_total 5598
_reflns_threshold_expression 'I > 2\s(I)'
_cod_data_source_file d2nj02170f2.cif
_cod_data_source_block shelx
_cod_depositor_comments 'Adding full bibliography for 7061561--7061563.cif.'
_cod_original_sg_symbol_H-M 'P 21/c'
_cod_database_code 7061562
_shelx_shelxl_version_number 2016/6
_shelx_space_group_comment
;
The symmetry employed for this shelxl refinement is uniquely defined
by the following loop, which should always be used as a source of
symmetry information in preference to the above space-group names.
They are only intended as comments.
;
_shelx_estimated_absorpt_t_min 0.210
_shelx_estimated_absorpt_t_max 0.264

loop_
_space_group_symop_operation_xyz
'x, y, z'
'-x, y+1/2, -z+1/2'
'-x, -y, -z'
'x, -y-1/2, z-1/2'

loop_
_atom_site_label
_atom_site_type_symbol
_atom_site_fract_x
_atom_site_fract_y
_atom_site_fract_z
_atom_site_U_iso_or_equiv
_atom_site_adp_type
_atom_site_occupancy
_atom_site_site_symmetry_order
_atom_site_calc_flag
_atom_site_refinement_flags_posn
_atom_site_refinement_flags_adp
_atom_site_refinement_flags_occupancy
_atom_site_disorder_assembly
_atom_site_disorder_group
Br2 Br 0.02804(3) 0.87463(3) 0.08186(3) 0.04913(14) Uani 1 1 d . . . . .
Cu1 Cu 0.40507(3) 0.42438(3) 0.11823(3) 0.02641(12) Uani 1 1 d . . . . .
Br1 Br 0.84897(4) 0.05284(4) 0.16554(4) 0.06345(17) Uani 1 1 d . . . . .
O1 O 0.39754(17) 0.57723(17) 0.09950(17) 0.0309(5) Uani 1 1 d . . . . .
O3 O 0.55829(18) 0.43098(18) 0.14666(18) 0.0325(5) Uani 1 1 d . . . . .
O4 O 0.7587(2) 0.4609(2) 0.13764(19) 0.0400(6) Uani 1 1 d . . . . .
O2 O 0.42996(19) 0.77944(18) 0.08988(19) 0.0379(6) Uani 1 1 d . . . . .
C18 C 0.1420(3) 0.7777(3) 0.0855(2) 0.0309(7) Uani 1 1 d . . . . .
N2 N 0.2499(2) 0.4115(2) 0.08830(19) 0.0276(6) Uani 1 1 d . . . . .
C9 C 0.2174(3) 0.2337(3) 0.1575(3) 0.0384(8) Uani 1 1 d . . . . .
C19 C 0.1239(3) 0.6715(3) 0.0851(2) 0.0299(7) Uani 1 1 d . . . . .
H19 H 0.055315 0.645867 0.082316 0.036 Uiso 1 1 calc R U . . .
C14 C 0.2091(3) 0.6000(2) 0.0890(2) 0.0267(6) Uani 1 1 d . . . . .
C15 C 0.3140(2) 0.6366(2) 0.0934(2) 0.0240(6) Uani 1 1 d . . . . .
C13 C 0.1832(2) 0.4883(3) 0.0820(2) 0.0287(7) Uani 1 1 d . . . . .
H13 H 0.111781 0.470413 0.072092 0.034 Uiso 1 1 calc R U . . .
C12 C 0.2107(3) 0.3033(3) 0.0676(3) 0.0359(8) Uani 1 1 d . . . . .
H12A H 0.251541 0.270035 0.024072 0.043 Uiso 1 1 calc R U . . .
H12B H 0.137523 0.306612 0.035910 0.043 Uiso 1 1 calc R U . . .
C8 C 0.3132(3) 0.2665(3) 0.2329(3) 0.0373(8) Uani 1 1 d . . . . .
H8A H 0.294663 0.328696 0.266837 0.045 Uiso 1 1 calc R U . . .
H8B H 0.329915 0.209310 0.278787 0.045 Uiso 1 1 calc R U . . .
N1 N 0.4067(2) 0.2903(2) 0.19020(19) 0.0310(6) Uani 1 1 d . . . . .
C7 C 0.4841(3) 0.2243(3) 0.2018(2) 0.0316(7) Uani 1 1 d . . . . .
H7 H 0.474400 0.159669 0.230899 0.038 Uiso 1 1 calc R U . . .
C1 C 0.5847(3) 0.2430(3) 0.1731(2) 0.0305(7) Uani 1 1 d . . . . .
C6 C 0.6182(2) 0.3470(3) 0.1543(2) 0.0278(6) Uani 1 1 d . . . . .
C5 C 0.7279(3) 0.3586(3) 0.1479(2) 0.0303(7) Uani 1 1 d . . . . .
C20 C 0.8691(3) 0.4821(4) 0.1502(3) 0.0468(9) Uani 1 1 d . . . . .
H20A H 0.880160 0.556648 0.141053 0.070 Uiso 1 1 calc R U . . .
H20B H 0.901607 0.461938 0.213483 0.070 Uiso 1 1 calc R U . . .
H20C H 0.900010 0.442029 0.104383 0.070 Uiso 1 1 calc R U . . .
C4 C 0.7949(3) 0.2721(3) 0.1524(2) 0.0367(8) Uani 1 1 d . . . . .
H4 H 0.865667 0.281461 0.147029 0.044 Uiso 1 1 calc R U . . .
C3 C 0.7561(3) 0.1712(3) 0.1649(2) 0.0372(8) Uani 1 1 d . . . . .
C2 C 0.6551(3) 0.1555(3) 0.1782(2) 0.0359(8) Uani 1 1 d . . . . .
H2 H 0.631962 0.087571 0.190509 0.043 Uiso 1 1 calc R U . . .
C16 C 0.3270(3) 0.7497(2) 0.0898(2) 0.0270(6) Uani 1 1 d . . . . .
C21 C 0.4525(4) 0.8895(3) 0.0884(4) 0.0514(10) Uani 1 1 d . . . . .
H21A H 0.526796 0.899503 0.088616 0.077 Uiso 1 1 calc R U . . .
H21B H 0.412788 0.920733 0.031765 0.077 Uiso 1 1 calc R U . . .
H21C H 0.433043 0.922824 0.143640 0.077 Uiso 1 1 calc R U . . .
C17 C 0.2439(3) 0.8189(3) 0.0874(2) 0.0305(7) Uani 1 1 d . . . . .
H17 H 0.255019 0.892030 0.086990 0.037 Uiso 1 1 calc R U . . .
C10 C 0.2277(4) 0.1179(3) 0.1292(4) 0.0574(12) Uani 1 1 d . . . . .
H10A H 0.167661 0.098364 0.082296 0.086 Uiso 1 1 calc R U . . .
H10B H 0.291389 0.108807 0.102891 0.086 Uiso 1 1 calc R U . . .
H10C H 0.230422 0.073363 0.184417 0.086 Uiso 1 1 calc R U . . .
C11 C 0.1176(4) 0.2490(4) 0.2033(4) 0.0646(13) Uani 1 1 d . . . . .
H11A H 0.112040 0.322256 0.220895 0.097 Uiso 1 1 calc R U . . .
H11B H 0.056049 0.229168 0.158400 0.097 Uiso 1 1 calc R U . . .
H11C H 0.122610 0.205139 0.259187 0.097 Uiso 1 1 calc R U . . .
O1W O 0.4043(2) 0.3765(2) -0.04151(19) 0.0383(6) Uani 1 1 d D . . . .
H2W H 0.4657(17) 0.356(3) -0.047(3) 0.061(14) Uiso 1 1 d D . . . .
H1W H 0.389(3) 0.429(2) -0.079(3) 0.054(14) Uiso 1 1 d D . . . .

loop_
_atom_site_aniso_label
_atom_site_aniso_U_11
_atom_site_aniso_U_22
_atom_site_aniso_U_33
_atom_site_aniso_U_23
_atom_site_aniso_U_13
_atom_site_aniso_U_12
Br2 0.0390(2) 0.0386(2) 0.0679(3) -0.00594(18) 0.00356(18) 0.01899(16)
Cu1 0.01972(19) 0.02222(19) 0.0363(2) 0.00383(15) 0.00186(15) 0.00315(14)
Br1 0.0676(3) 0.0551(3) 0.0732(3) 0.0099(2) 0.0278(2) 0.0362(2)
O1 0.0225(11) 0.0228(11) 0.0478(14) 0.0015(10) 0.0072(10) 0.0038(9)
O3 0.0231(11) 0.0276(11) 0.0451(13) 0.0061(10) 0.0010(10) 0.0042(9)
O4 0.0247(12) 0.0396(13) 0.0549(15) 0.0025(12) 0.0046(11) 0.0001(10)
O2 0.0312(12) 0.0241(12) 0.0591(16) 0.0023(11) 0.0098(11) -0.0033(10)
C18 0.0291(16) 0.0291(16) 0.0332(17) 0.0001(13) 0.0018(13) 0.0127(13)
N2 0.0254(13) 0.0210(13) 0.0350(14) 0.0030(11) 0.0014(11) 0.0011(10)
C9 0.0281(17) 0.0243(16) 0.063(2) 0.0079(16) 0.0098(16) 0.0014(13)
C19 0.0221(15) 0.0318(16) 0.0354(17) 0.0012(13) 0.0037(12) 0.0067(13)
C14 0.0264(15) 0.0230(15) 0.0303(16) 0.0013(12) 0.0040(12) 0.0032(12)
C15 0.0250(15) 0.0214(14) 0.0253(15) -0.0004(11) 0.0033(11) 0.0040(11)
C13 0.0197(14) 0.0280(16) 0.0374(17) 0.0033(13) 0.0021(12) 0.0003(12)
C12 0.0304(17) 0.0235(16) 0.051(2) -0.0042(15) -0.0017(15) -0.0029(13)
C8 0.0345(19) 0.0364(18) 0.042(2) 0.0115(15) 0.0104(15) 0.0021(15)
N1 0.0251(13) 0.0324(14) 0.0340(14) 0.0083(12) 0.0010(11) 0.0044(11)
C7 0.0338(17) 0.0261(16) 0.0323(17) 0.0065(13) -0.0014(13) 0.0015(13)
C1 0.0269(16) 0.0316(16) 0.0306(16) 0.0045(13) -0.0021(12) 0.0063(13)
C6 0.0232(15) 0.0316(16) 0.0266(15) -0.0001(13) -0.0013(12) 0.0044(12)
C5 0.0285(16) 0.0353(17) 0.0257(15) 0.0030(13) 0.0006(12) 0.0065(14)
C20 0.0293(19) 0.057(2) 0.053(2) -0.0052(19) 0.0037(16) -0.0061(17)
C4 0.0286(17) 0.048(2) 0.0344(18) 0.0041(15) 0.0063(14) 0.0153(15)
C3 0.041(2) 0.0393(19) 0.0311(17) 0.0012(15) 0.0059(14) 0.0197(16)
C2 0.0400(19) 0.0336(18) 0.0331(17) 0.0031(14) 0.0029(14) 0.0110(15)
C16 0.0277(16) 0.0238(15) 0.0293(16) 0.0000(12) 0.0042(12) 0.0011(12)
C21 0.043(2) 0.0312(19) 0.077(3) 0.0068(19) 0.003(2) -0.0088(16)
C17 0.0361(18) 0.0207(14) 0.0332(16) -0.0015(12) 0.0015(13) 0.0064(13)
C10 0.055(3) 0.0238(18) 0.091(3) 0.006(2) 0.005(2) -0.0007(17)
C11 0.041(2) 0.055(3) 0.104(4) 0.017(3) 0.031(2) 0.001(2)
O1W 0.0356(14) 0.0387(14) 0.0426(14) 0.0001(12) 0.0125(11) 0.0033(11)

loop_
_atom_type_symbol
_atom_type_description
_atom_type_scat_dispersion_real
_atom_type_scat_dispersion_imag
_atom_type_scat_source
C C 0.0033 0.0016 'International Tables Vol C Tables 4.2.6.8 and 6.1.1.4'
H H 0.0000 0.0000 'International Tables Vol C Tables 4.2.6.8 and 6.1.1.4'
N N 0.0061 0.0033 'International Tables Vol C Tables 4.2.6.8 and 6.1.1.4'
O O 0.0106 0.0060 'International Tables Vol C Tables 4.2.6.8 and 6.1.1.4'
Cu Cu 0.3201 1.2651 'International Tables Vol C Tables 4.2.6.8 and 6.1.1.4'
Br Br -0.2901 2.4595 'International Tables Vol C Tables 4.2.6.8 and 6.1.1.4'

loop_
_geom_angle_atom_site_label_1
_geom_angle_atom_site_label_2
_geom_angle_atom_site_label_3
_geom_angle
_geom_angle_site_symmetry_1
_geom_angle_site_symmetry_3
_geom_angle_publ_flag
O3 Cu1 O1 90.65(9) . . ?
O3 Cu1 N2 177.70(10) . . ?
O1 Cu1 N2 91.53(10) . . ?
O3 Cu1 N1 90.41(10) . . ?
O1 Cu1 N1 156.16(11) . . ?
N2 Cu1 N1 87.91(11) . . ?
O3 Cu1 O1W 92.92(10) . . ?
O1 Cu1 O1W 97.41(10) . . ?
N2 Cu1 O1W 86.05(10) . . ?
N1 Cu1 O1W 106.32(11) . . ?
C15 O1 Cu1 127.0(2) . . ?
C6 O3 Cu1 123.1(2) . . ?
C5 O4 C20 117.7(3) . . ?
C16 O2 C21 117.8(3) . . ?
C19 C18 C17 121.5(3) . . ?
C19 C18 Br2 120.2(3) . . ?
C17 C18 Br2 118.3(2) . . ?
C13 N2 C12 119.0(3) . . ?
C13 N2 Cu1 126.2(2) . . ?
C12 N2 Cu1 114.8(2) . . ?
C10 C9 C8 110.2(3) . . ?
C10 C9 C12 108.6(3) . . ?
C8 C9 C12 110.5(3) . . ?
C10 C9 C11 110.3(3) . . ?
C8 C9 C11 107.0(4) . . ?
C12 C9 C11 110.2(3) . . ?
C18 C19 C14 119.9(3) . . ?
C18 C19 H19 120.1 . . ?
C14 C19 H19 120.1 . . ?
C15 C14 C19 121.3(3) . . ?
C15 C14 C13 121.8(3) . . ?
C19 C14 C13 116.8(3) . . ?
O1 C15 C14 125.7(3) . . ?
O1 C15 C16 118.3(3) . . ?
C14 C15 C16 116.0(3) . . ?
N2 C13 C14 125.8(3) . . ?
N2 C13 H13 117.1 . . ?
C14 C13 H13 117.1 . . ?
N2 C12 C9 113.1(3) . . ?
N2 C12 H12A 109.0 . . ?
C9 C12 H12A 109.0 . . ?
N2 C12 H12B 109.0 . . ?
C9 C12 H12B 109.0 . . ?
H12A C12 H12B 107.8 . . ?
N1 C8 C9 112.2(3) . . ?
N1 C8 H8A 109.2 . . ?
C9 C8 H8A 109.2 . . ?
N1 C8 H8B 109.2 . . ?
C9 C8 H8B 109.2 . . ?
H8A C8 H8B 107.9 . . ?
C7 N1 C8 119.0(3) . . ?
C7 N1 Cu1 124.1(2) . . ?
C8 N1 Cu1 117.0(2) . . ?
N1 C7 C1 124.8(3) . . ?
N1 C7 H7 117.6 . . ?
C1 C7 H7 117.6 . . ?
C6 C1 C2 121.0(3) . . ?
C6 C1 C7 121.4(3) . . ?
C2 C1 C7 117.0(3) . . ?
O3 C6 C1 124.9(3) . . ?
O3 C6 C5 119.0(3) . . ?
C1 C6 C5 116.0(3) . . ?
O4 C5 C4 124.1(3) . . ?
O4 C5 C6 114.1(3) . . ?
C4 C5 C6 121.7(3) . . ?
O4 C20 H20A 109.5 . . ?
O4 C20 H20B 109.5 . . ?
H20A C20 H20B 109.5 . . ?
O4 C20 H20C 109.5 . . ?
H20A C20 H20C 109.5 . . ?
H20B C20 H20C 109.5 . . ?
C5 C4 C3 119.6(3) . . ?
C5 C4 H4 120.2 . . ?
C3 C4 H4 120.2 . . ?
C2 C3 C4 121.6(3) . . ?
C2 C3 Br1 119.8(3) . . ?
C4 C3 Br1 118.6(3) . . ?
C3 C2 C1 119.7(3) . . ?
C3 C2 H2 120.1 . . ?
C1 C2 H2 120.1 . . ?
O2 C16 C17 124.7(3) . . ?
O2 C16 C15 112.8(3) . . ?
C17 C16 C15 122.5(3) . . ?
O2 C21 H21A 109.5 . . ?
O2 C21 H21B 109.5 . . ?
H21A C21 H21B 109.5 . . ?
O2 C21 H21C 109.5 . . ?
H21A C21 H21C 109.5 . . ?
H21B C21 H21C 109.5 . . ?
C16 C17 C18 118.8(3) . . ?
C16 C17 H17 120.6 . . ?
C18 C17 H17 120.6 . . ?
C9 C10 H10A 109.5 . . ?
C9 C10 H10B 109.5 . . ?
H10A C10 H10B 109.5 . . ?
C9 C10 H10C 109.5 . . ?
H10A C10 H10C 109.5 . . ?
H10B C10 H10C 109.5 . . ?
C9 C11 H11A 109.5 . . ?
C9 C11 H11B 109.5 . . ?
H11A C11 H11B 109.5 . . ?
C9 C11 H11C 109.5 . . ?
H11A C11 H11C 109.5 . . ?
H11B C11 H11C 109.5 . . ?
Cu1 O1W H2W 109(3) . . ?
Cu1 O1W H1W 111(3) . . ?
H2W O1W H1W 108(2) . . ?

loop_
_geom_bond_atom_site_label_1
_geom_bond_atom_site_label_2
_geom_bond_distance
_geom_bond_site_symmetry_2
_geom_bond_publ_flag
Br2 C18 1.895(3) . ?
Cu1 O3 1.937(2) . ?
Cu1 O1 1.940(2) . ?
Cu1 N2 1.967(3) . ?
Cu1 N1 1.970(3) . ?
Cu1 O1W 2.348(3) . ?
Br1 C3 1.904(3) . ?
O1 C15 1.296(4) . ?
O3 C6 1.299(4) . ?
O4 C5 1.360(4) . ?
O4 C20 1.420(4) . ?
O2 C16 1.371(4) . ?
O2 C21 1.414(4) . ?
C18 C19 1.355(5) . ?
C18 C17 1.401(5) . ?
N2 C13 1.282(4) . ?
N2 C12 1.464(4) . ?
C9 C10 1.522(5) . ?
C9 C8 1.542(5) . ?
C9 C12 1.539(5) . ?
C9 C11 1.542(5) . ?
C19 C14 1.408(4) . ?
C19 H19 0.9300 . ?
C14 C15 1.411(4) . ?
C14 C13 1.442(4) . ?
C15 C16 1.433(4) . ?
C13 H13 0.9300 . ?
C12 H12A 0.9700 . ?
C12 H12B 0.9700 . ?
C8 N1 1.461(4) . ?
C8 H8A 0.9700 . ?
C8 H8B 0.9700 . ?
N1 C7 1.282(4) . ?
C7 C1 1.434(5) . ?
C7 H7 0.9300 . ?
C1 C6 1.416(5) . ?
C1 C2 1.416(5) . ?
C6 C5 1.431(5) . ?
C5 C4 1.380(5) . ?
C20 H20A 0.9600 . ?
C20 H20B 0.9600 . ?
C20 H20C 0.9600 . ?
C4 C3 1.385(5) . ?
C4 H4 0.9300 . ?
C3 C2 1.354(5) . ?
C2 H2 0.9300 . ?
C16 C17 1.371(4) . ?
C21 H21A 0.9600 . ?
C21 H21B 0.9600 . ?
C21 H21C 0.9600 . ?
C17 H17 0.9300 . ?
C10 H10A 0.9600 . ?
C10 H10B 0.9600 . ?
C10 H10C 0.9600 . ?
C11 H11A 0.9600 . ?
C11 H11B 0.9600 . ?
C11 H11C 0.9600 . ?
O1W H2W 0.846(10) . ?
O1W H1W 0.849(10) . ?

loop_
_geom_torsion_atom_site_label_1
_geom_torsion_atom_site_label_2
_geom_torsion_atom_site_label_3
_geom_torsion_atom_site_label_4
_geom_torsion
_geom_torsion_site_symmetry_1
_geom_torsion_site_symmetry_2
_geom_torsion_site_symmetry_3
_geom_torsion_site_symmetry_4
_geom_torsion_publ_flag
C17 C18 C19 C14 1.6(5) . . . . ?
Br2 C18 C19 C14 -179.2(2) . . . . ?
C18 C19 C14 C15 0.1(5) . . . . ?
C18 C19 C14 C13 -176.0(3) . . . . ?
Cu1 O1 C15 C14 -7.3(4) . . . . ?
Cu1 O1 C15 C16 173.4(2) . . . . ?
C19 C14 C15 O1 178.2(3) . . . . ?
C13 C14 C15 O1 -5.9(5) . . . . ?
C19 C14 C15 C16 -2.4(4) . . . . ?
C13 C14 C15 C16 173.5(3) . . . . ?
C12 N2 C13 C14 -172.3(3) . . . . ?
Cu1 N2 C13 C14 4.7(5) . . . . ?
C15 C14 C13 N2 7.1(5) . . . . ?
C19 C14 C13 N2 -176.8(3) . . . . ?
C13 N2 C12 C9 -107.2(4) . . . . ?
Cu1 N2 C12 C9 75.4(3) . . . . ?
C10 C9 C12 N2 -152.8(3) . . . . ?
C8 C9 C12 N2 -31.8(4) . . . . ?
C11 C9 C12 N2 86.3(4) . . . . ?
C10 C9 C8 N1 79.5(4) . . . . ?
C12 C9 C8 N1 -40.5(4) . . . . ?
C11 C9 C8 N1 -160.6(3) . . . . ?
C9 C8 N1 C7 -107.3(3) . . . . ?
C9 C8 N1 Cu1 73.1(3) . . . . ?
C8 N1 C7 C1 -172.8(3) . . . . ?
Cu1 N1 C7 C1 6.8(5) . . . . ?
N1 C7 C1 C6 18.5(5) . . . . ?
N1 C7 C1 C2 -170.7(3) . . . . ?
Cu1 O3 C6 C1 -20.9(4) . . . . ?
Cu1 O3 C6 C5 162.2(2) . . . . ?
C2 C1 C6 O3 178.6(3) . . . . ?
C7 C1 C6 O3 -10.9(5) . . . . ?
C2 C1 C6 C5 -4.4(5) . . . . ?
C7 C1 C6 C5 166.1(3) . . . . ?
C20 O4 C5 C4 -12.3(5) . . . . ?
C20 O4 C5 C6 167.5(3) . . . . ?
O3 C6 C5 O4 2.3(4) . . . . ?
C1 C6 C5 O4 -174.9(3) . . . . ?
O3 C6 C5 C4 -177.9(3) . . . . ?
C1 C6 C5 C4 4.9(5) . . . . ?
O4 C5 C4 C3 178.7(3) . . . . ?
C6 C5 C4 C3 -1.1(5) . . . . ?
C5 C4 C3 C2 -3.6(5) . . . . ?
C5 C4 C3 Br1 177.4(2) . . . . ?
C4 C3 C2 C1 4.1(5) . . . . ?
Br1 C3 C2 C1 -177.0(2) . . . . ?
C6 C1 C2 C3 0.1(5) . . . . ?
C7 C1 C2 C3 -170.8(3) . . . . ?
C21 O2 C16 C17 0.6(5) . . . . ?
C21 O2 C16 C15 -178.8(3) . . . . ?
O1 C15 C16 O2 2.2(4) . . . . ?
C14 C15 C16 O2 -177.1(3) . . . . ?
O1 C15 C16 C17 -177.2(3) . . . . ?
C14 C15 C16 C17 3.4(5) . . . . ?
O2 C16 C17 C18 178.7(3) . . . . ?
C15 C16 C17 C18 -2.0(5) . . . . ?
C19 C18 C17 C16 -0.6(5) . . . . ?
Br2 C18 C17 C16 -179.8(2) . . . . ?
